data_4133875
loop_
_publ_author_name
'van Leest, Nicolaas P.'
'Tepaske, Martijn A.'
'Oudsen, Jean-Pierre H'
'Venderbosch, Bas'
'Rietdijk, Niels R.'
'Siegler, Maxime A.'
'Tromp, Moniek'
'van der Vlugt, Jarl Ivar'
'de Bruin, Bas'

_publ_section_title
;
 Ligand Redox Non-Innocence in [Co<sup>III</sup>(TAML)]<sup>0/--</sup>
 Complexes Affects Nitrene Formation.
;
_journal_name_full 'Journal of the American Chemical Society'
_journal_paper_doi 10.1021/jacs.9b11715
_journal_year 2019
_chemical_formula_sum 'C47 H48 Cl2 Co N4 O5 P'
_chemical_formula_weight 909.69
_space_group_crystal_system monoclinic
_space_group_IT_number 14
_space_group_name_Hall '-P 2ybc'
_space_group_name_H-M_alt 'P 1 21/c 1'
_atom_sites_solution_hydrogens geom
_audit_creation_method SHELXL-2014/7
_cell_angle_alpha 90
_cell_angle_beta 99.766(2)
_cell_angle_gamma 90
_cell_formula_units_Z 4
_cell_length_a 14.6681(9)
_cell_length_b 15.5580(10)
_cell_length_c 19.0036(12)
_cell_measurement_reflns_used 197
_cell_measurement_temperature 150(2)
_cell_measurement_theta_max 26.5474
_cell_measurement_theta_min 2.8711
_cell_volume 4273.9(5)
_computing_structure_refinement 'SHELXL-2014/7 (Sheldrick, 2014)'
_diffrn_ambient_temperature 150(2)
_diffrn_measured_fraction_theta_full 0.999
_diffrn_measured_fraction_theta_max 0.997
_diffrn_measurement_device_type 'Bruker ApexII Triumph monochromator sealed tube'
_diffrn_measurement_method 'Photon 50 CMOS detector'
_diffrn_radiation_type MoK\a
_diffrn_radiation_wavelength 0.71073
_diffrn_reflns_av_R_equivalents 0.0643
_diffrn_reflns_av_unetI/netI 0.0410
_diffrn_reflns_Laue_measured_fraction_full 0.999
_diffrn_reflns_Laue_measured_fraction_max 0.997
_diffrn_reflns_limit_h_max 20
_diffrn_reflns_limit_h_min -20
_diffrn_reflns_limit_k_max 21
_diffrn_reflns_limit_k_min -21
_diffrn_reflns_limit_l_max 26
_diffrn_reflns_limit_l_min -26
_diffrn_reflns_number 138208
_diffrn_reflns_point_group_measured_fraction_full 0.999
_diffrn_reflns_point_group_measured_fraction_max 0.997
_diffrn_reflns_theta_full 25.242
_diffrn_reflns_theta_max 30.143
_diffrn_reflns_theta_min 2.324
_exptl_absorpt_coefficient_mu 0.616
_exptl_absorpt_correction_T_max 0.92
_exptl_absorpt_correction_T_min 0.87
_exptl_absorpt_correction_type multi-scan
_exptl_absorpt_process_details 'SADABS V2014/5 (Bruker AXS Inc.)'
_exptl_crystal_colour 'metallic dark brown-red'
_exptl_crystal_density_diffrn 1.408
_exptl_crystal_density_method 'not measured'
_exptl_crystal_description block
_exptl_crystal_F_000 1880
_exptl_crystal_size_max 0.317
_exptl_crystal_size_mid 0.289
_exptl_crystal_size_min 0.136
_exptl_transmission_factor_max 0.7460
_exptl_transmission_factor_min 0.7047
_refine_diff_density_max 0.515
_refine_diff_density_min -0.528
_refine_diff_density_rms 0.073
_refine_ls_extinction_method none
_refine_ls_goodness_of_fit_ref 0.965
_refine_ls_hydrogen_treatment constr
_refine_ls_matrix_type full
_refine_ls_number_parameters 547
_refine_ls_number_reflns 12575
_refine_ls_number_restraints 0
_refine_ls_restrained_S_all 0.965
_refine_ls_R_factor_all 0.0730
_refine_ls_R_factor_gt 0.0394
_refine_ls_shift/su_max 0.002
_refine_ls_shift/su_mean 0.000
_refine_ls_structure_factor_coef Fsqd
_refine_ls_weighting_details 'w=1/[\s^2^(Fo^2^)+(0.1000P)^2^] where P=(Fo^2^+2Fc^2^)/3'
_refine_ls_weighting_scheme calc
_refine_ls_wR_factor_gt 0.1130
_refine_ls_wR_factor_ref 0.1395
_reflns_Friedel_coverage 0.000
_reflns_number_gt 9036
_reflns_number_total 12575
_reflns_threshold_expression 'I > 2\s(I)'
_cod_data_source_file ja9b11715_si_002.cif
_cod_data_source_block KvL_NR012_B_0m_a
_cod_original_sg_symbol_H-M 'P 21/c'
_cod_database_code 4133875
_shelx_shelxl_version_number 2014/7
_shelx_space_group_comment
;
The symmetry employed for this shelxl refinement is uniquely defined
by the following loop, which should always be used as a source of
symmetry information in preference to the above space-group names.
They are only intended as comments.
;
_shelx_estimated_absorpt_t_min 0.829
_shelx_estimated_absorpt_t_max 0.921

loop_
_space_group_symop_operation_xyz
'x, y, z'
'-x, y+1/2, -z+1/2'
'-x, -y, -z'
'x, -y-1/2, z-1/2'

loop_
_atom_site_label
_atom_site_type_symbol
_atom_site_fract_x
_atom_site_fract_y
_atom_site_fract_z
_atom_site_U_iso_or_equiv
_atom_site_adp_type
_atom_site_occupancy
_atom_site_site_symmetry_order
_atom_site_calc_flag
_atom_site_refinement_flags_posn
_atom_site_refinement_flags_adp
Co1 Co 0.81174(2) 0.71105(2) 0.27721(2) 0.01363(7) Uani 1 1 d . .
Cl1 Cl 0.55683(3) 0.36015(3) 0.17493(3) 0.02514(12) Uani 1 1 d . .
Cl2 Cl 0.44685(3) 0.51083(3) 0.08465(3) 0.02408(11) Uani 1 1 d . .
N1 N 0.79380(10) 0.59501(10) 0.27715(8) 0.0156(3) Uani 1 1 d . .
N2 N 0.92106(10) 0.69038(10) 0.33674(8) 0.0161(3) Uani 1 1 d . .
N3 N 0.81083(10) 0.82882(10) 0.27339(8) 0.0146(3) Uani 1 1 d . .
N4 N 0.70009(10) 0.71429(10) 0.21765(8) 0.0151(3) Uani 1 1 d . .
O1 O 0.85477(10) 0.46723(9) 0.32445(8) 0.0276(3) Uani 1 1 d . .
O2 O 1.06048(10) 0.73021(10) 0.40036(9) 0.0356(4) Uani 1 1 d . .
O3 O 0.86871(9) 0.96130(8) 0.30659(7) 0.0212(3) Uani 1 1 d . .
O4 O 0.58503(10) 0.80580(9) 0.16469(8) 0.0278(3) Uani 1 1 d . .
C1 C 0.71026(12) 0.56592(12) 0.23619(9) 0.0153(3) Uani 1 1 d . .
C2 C 0.67852(12) 0.48197(12) 0.22877(9) 0.0170(4) Uani 1 1 d . .
H2 H 0.7130 0.4364 0.2538 0.020 Uiso 1 1 calc R U
C3 C 0.59511(13) 0.46575(12) 0.18388(10) 0.0177(4) Uani 1 1 d . .
C4 C 0.54585(12) 0.53186(12) 0.14558(9) 0.0166(4) Uani 1 1 d . .
C5 C 0.57584(12) 0.61697(12) 0.15459(9) 0.0170(4) Uani 1 1 d . .
H5 H 0.5410 0.6623 0.1295 0.020 Uiso 1 1 calc R U
C6 C 0.65780(12) 0.63401(11) 0.20099(9) 0.0141(3) Uani 1 1 d . .
C7 C 0.85870(13) 0.54523(12) 0.31763(10) 0.0174(4) Uani 1 1 d . .
C8 C 0.94077(13) 0.59822(12) 0.35553(10) 0.0195(4) Uani 1 1 d . .
C9 C 0.94502(17) 0.58291(15) 0.43534(11) 0.0319(5) Uani 1 1 d . .
H9A H 0.9987 0.6130 0.4620 0.048 Uiso 1 1 calc R U
H9B H 0.9507 0.5212 0.4453 0.048 Uiso 1 1 calc R U
H9C H 0.8884 0.6047 0.4499 0.048 Uiso 1 1 calc R U
C10 C 1.02706(14) 0.56467(14) 0.32921(13) 0.0304(5) Uani 1 1 d . .
H10A H 1.0250 0.5815 0.2793 0.046 Uiso 1 1 calc R U
H10B H 1.0291 0.5019 0.3330 0.046 Uiso 1 1 calc R U
H10C H 1.0824 0.5891 0.3585 0.046 Uiso 1 1 calc R U
C11 C 0.98572(14) 0.74972(13) 0.36372(10) 0.0218(4) Uani 1 1 d . .
C12 C 0.96897(13) 0.84643(12) 0.34911(10) 0.0165(4) Uani 1 1 d . .
C13 C 0.98619(16) 0.88978(15) 0.42316(11) 0.0333(5) Uani 1 1 d . .
H13A H 0.9783 0.9521 0.4174 0.050 Uiso 1 1 calc R U
H13B H 1.0493 0.8772 0.4472 0.050 Uiso 1 1 calc R U
H13C H 0.9419 0.8676 0.4519 0.050 Uiso 1 1 calc R U
C14 C 1.04355(15) 0.87605(16) 0.30656(12) 0.0311(5) Uani 1 1 d . .
H14A H 1.0314 0.8506 0.2587 0.047 Uiso 1 1 calc R U
H14B H 1.1045 0.8576 0.3313 0.047 Uiso 1 1 calc R U
H14C H 1.0422 0.9389 0.3025 0.047 Uiso 1 1 calc R U
C15 C 0.87680(12) 0.88222(11) 0.30806(9) 0.0151(3) Uani 1 1 d . .
C16 C 0.72429(12) 0.86736(11) 0.23240(9) 0.0152(3) Uani 1 1 d . .
C17 C 0.66991(13) 0.91748(13) 0.28128(10) 0.0221(4) Uani 1 1 d . .
H17A H 0.6626 0.8818 0.3224 0.033 Uiso 1 1 calc R U
H17B H 0.6088 0.9326 0.2547 0.033 Uiso 1 1 calc R U
H17C H 0.7036 0.9700 0.2979 0.033 Uiso 1 1 calc R U
C18 C 0.74270(14) 0.92327(13) 0.17004(10) 0.0222(4) Uani 1 1 d . .
H18A H 0.7807 0.9727 0.1885 0.033 Uiso 1 1 calc R U
H18B H 0.6838 0.9435 0.1430 0.033 Uiso 1 1 calc R U
H18C H 0.7754 0.8893 0.1387 0.033 Uiso 1 1 calc R U
C19 C 0.66147(13) 0.79310(11) 0.20032(10) 0.0170(4) Uani 1 1 d . .
P1 P 0.79143(3) 0.21627(3) 0.38715(2) 0.01319(10) Uani 1 1 d . .
C20 C 0.91385(12) 0.22378(12) 0.38778(9) 0.0153(3) Uani 1 1 d . .
C21 C 0.96246(14) 0.14872(13) 0.37777(12) 0.0253(4) Uani 1 1 d . .
H21 H 0.9310 0.0952 0.3712 0.030 Uiso 1 1 calc R U
C22 C 1.05635(14) 0.15289(14) 0.37750(12) 0.0273(4) Uani 1 1 d . .
H22 H 1.0894 0.1020 0.3704 0.033 Uiso 1 1 calc R U
C23 C 1.10261(14) 0.23024(14) 0.38738(11) 0.0246(4) Uani 1 1 d . .
H23 H 1.1675 0.2324 0.3884 0.030 Uiso 1 1 calc R U
C24 C 1.05435(15) 0.30424(14) 0.39582(12) 0.0282(5) Uani 1 1 d . .
H24 H 1.0863 0.3575 0.4020 0.034 Uiso 1 1 calc R U
C25 C 0.95960(14) 0.30228(12) 0.39539(10) 0.0211(4) Uani 1 1 d . .
H25 H 0.9266 0.3539 0.4002 0.025 Uiso 1 1 calc R U
C26 C 0.76951(12) 0.13456(11) 0.44951(9) 0.0145(3) Uani 1 1 d . .
C27 C 0.74015(14) 0.15806(13) 0.51268(10) 0.0212(4) Uani 1 1 d . .
H27 H 0.7278 0.2166 0.5216 0.025 Uiso 1 1 calc R U
C28 C 0.72893(15) 0.09561(14) 0.56264(10) 0.0256(4) Uani 1 1 d . .
H28 H 0.7098 0.1116 0.6061 0.031 Uiso 1 1 calc R U
C29 C 0.74547(14) 0.01031(14) 0.54939(11) 0.0245(4) Uani 1 1 d . .
H29 H 0.7375 -0.0322 0.5837 0.029 Uiso 1 1 calc R U
C30 C 0.77364(13) -0.01345(12) 0.48627(11) 0.0217(4) Uani 1 1 d . .
H30 H 0.7847 -0.0723 0.4773 0.026 Uiso 1 1 calc R U
C31 C 0.78584(13) 0.04837(12) 0.43610(10) 0.0188(4) Uani 1 1 d . .
H31 H 0.8052 0.0320 0.3928 0.023 Uiso 1 1 calc R U
C32 C 0.73718(13) 0.18737(12) 0.29860(9) 0.0161(3) Uani 1 1 d . .
C33 C 0.64855(13) 0.15310(12) 0.28667(10) 0.0203(4) Uani 1 1 d . .
H33 H 0.6176 0.1418 0.3257 0.024 Uiso 1 1 calc R U
C34 C 0.60538(14) 0.13544(13) 0.21761(11) 0.0241(4) Uani 1 1 d . .
H34 H 0.5443 0.1130 0.2093 0.029 Uiso 1 1 calc R U
C35 C 0.65080(15) 0.15036(13) 0.16069(10) 0.0254(4) Uani 1 1 d . .
H35 H 0.6212 0.1373 0.1135 0.030 Uiso 1 1 calc R U
C36 C 0.73912(15) 0.18421(14) 0.17232(10) 0.0263(4) Uani 1 1 d . .
H36 H 0.7700 0.1944 0.1330 0.032 Uiso 1 1 calc R U
C37 C 0.78285(14) 0.20341(13) 0.24077(10) 0.0209(4) Uani 1 1 d . .
H37 H 0.8433 0.2273 0.2486 0.025 Uiso 1 1 calc R U
C38 C 0.74429(13) 0.31566(12) 0.41336(9) 0.0161(3) Uani 1 1 d . .
C39 C 0.65930(14) 0.34491(13) 0.37700(10) 0.0223(4) Uani 1 1 d . .
H39 H 0.6291 0.3152 0.3359 0.027 Uiso 1 1 calc R U
C42 C 0.74662(15) 0.43116(13) 0.49751(11) 0.0268(4) Uani 1 1 d . .
H42 H 0.7764 0.4612 0.5386 0.032 Uiso 1 1 calc R U
O5 O 0.44058(11) 0.15208(11) 0.06960(9) 0.0383(4) Uani 1 1 d . .
C40 C 0.61917(15) 0.41717(14) 0.40093(12) 0.0302(5) Uani 1 1 d . .
H40 H 0.5614 0.4372 0.3760 0.036 Uiso 1 1 calc R U
C41 C 0.66243(16) 0.46036(14) 0.46076(12) 0.0306(5) Uani 1 1 d . .
H41 H 0.6346 0.5101 0.4768 0.037 Uiso 1 1 calc R U
C43 C 0.78747(14) 0.35823(12) 0.47445(10) 0.0195(4) Uani 1 1 d . .
H43 H 0.8445 0.3375 0.5002 0.023 Uiso 1 1 calc R U
C44 C 0.44769(18) 0.21419(17) 0.01483(13) 0.0400(6) Uani 1 1 d . .
H44A H 0.4508 0.1848 -0.0309 0.048 Uiso 1 1 calc R U
H44B H 0.5043 0.2493 0.0282 0.048 Uiso 1 1 calc R U
C45 C 0.36297(19) 0.27057(18) 0.00733(15) 0.0446(6) Uani 1 1 d . .
H45A H 0.3331 0.2754 -0.0433 0.054 Uiso 1 1 calc R U
H45B H 0.3790 0.3289 0.0264 0.054 Uiso 1 1 calc R U
C46 C 0.30067(19) 0.22497(19) 0.05083(15) 0.0471(7) Uani 1 1 d . .
H46A H 0.2631 0.2664 0.0733 0.057 Uiso 1 1 calc R U
H46B H 0.2590 0.1840 0.0212 0.057 Uiso 1 1 calc R U
C47 C 0.36877(18) 0.17880(17) 0.10602(13) 0.0392(6) Uani 1 1 d . .
H47A H 0.3931 0.2177 0.1460 0.047 Uiso 1 1 calc R U
H47B H 0.3394 0.1286 0.1251 0.047 Uiso 1 1 calc R U

loop_
_atom_site_aniso_label
_atom_site_aniso_U_11
_atom_site_aniso_U_22
_atom_site_aniso_U_33
_atom_site_aniso_U_23
_atom_site_aniso_U_13
_atom_site_aniso_U_12
Co1 0.01329(13) 0.01129(12) 0.01494(13) 0.00052(9) -0.00154(9) 0.00135(9)
Cl1 0.0211(2) 0.0158(2) 0.0379(3) -0.00287(19) 0.0034(2) -0.00461(17)
Cl2 0.0159(2) 0.0257(2) 0.0282(2) -0.00547(19) -0.00300(18) -0.00245(18)
N1 0.0156(7) 0.0137(7) 0.0163(7) 0.0006(6) -0.0011(6) 0.0003(6)
N2 0.0142(7) 0.0141(7) 0.0185(7) 0.0018(6) -0.0017(6) 0.0020(6)
N3 0.0131(7) 0.0128(7) 0.0171(7) -0.0003(6) 0.0001(6) 0.0023(6)
N4 0.0145(7) 0.0148(7) 0.0151(7) -0.0008(6) -0.0004(6) 0.0007(6)
O1 0.0246(8) 0.0136(7) 0.0401(8) 0.0072(6) -0.0076(6) 0.0011(6)
O2 0.0242(8) 0.0210(8) 0.0522(10) 0.0024(7) -0.0201(7) 0.0007(6)
O3 0.0200(7) 0.0142(6) 0.0277(7) -0.0038(5) -0.0005(6) 0.0000(5)
O4 0.0220(7) 0.0191(7) 0.0362(8) -0.0006(6) -0.0124(6) 0.0049(6)
C1 0.0145(8) 0.0162(8) 0.0151(8) -0.0008(7) 0.0022(6) 0.0012(7)
C2 0.0159(9) 0.0158(9) 0.0196(9) -0.0006(7) 0.0039(7) 0.0007(7)
C3 0.0170(9) 0.0154(8) 0.0216(9) -0.0028(7) 0.0054(7) -0.0023(7)
C4 0.0125(8) 0.0202(9) 0.0172(8) -0.0037(7) 0.0028(7) -0.0012(7)
C5 0.0154(9) 0.0177(9) 0.0179(8) -0.0006(7) 0.0025(7) 0.0018(7)
C6 0.0134(8) 0.0132(8) 0.0155(8) -0.0015(6) 0.0017(6) 0.0002(6)
C7 0.0159(9) 0.0164(9) 0.0190(8) 0.0023(7) 0.0006(7) 0.0013(7)
C8 0.0177(9) 0.0160(9) 0.0219(9) 0.0023(7) -0.0045(7) 0.0032(7)
C9 0.0393(13) 0.0276(11) 0.0240(10) 0.0074(9) -0.0085(9) -0.0043(10)
C10 0.0181(10) 0.0227(10) 0.0481(13) 0.0005(9) -0.0008(9) 0.0044(8)
C11 0.0207(10) 0.0178(9) 0.0242(9) -0.0003(8) -0.0040(8) 0.0012(8)
C12 0.0140(8) 0.0161(9) 0.0180(8) -0.0024(7) -0.0010(7) 0.0003(7)
C13 0.0369(13) 0.0343(12) 0.0240(10) -0.0112(9) -0.0083(9) 0.0126(10)
C14 0.0202(10) 0.0372(13) 0.0369(12) 0.0107(10) 0.0075(9) 0.0043(9)
C15 0.0161(9) 0.0148(8) 0.0146(8) -0.0007(6) 0.0028(7) 0.0017(7)
C16 0.0131(8) 0.0129(8) 0.0186(8) 0.0014(7) -0.0001(7) 0.0024(7)
C17 0.0195(9) 0.0213(10) 0.0253(10) -0.0053(8) 0.0031(8) 0.0039(8)
C18 0.0215(10) 0.0205(10) 0.0243(9) 0.0073(8) 0.0030(8) 0.0029(8)
C19 0.0175(9) 0.0152(9) 0.0175(8) -0.0010(7) 0.0004(7) 0.0029(7)
P1 0.0127(2) 0.0140(2) 0.0126(2) 0.00070(16) 0.00144(16) -0.00023(16)
C20 0.0129(8) 0.0180(9) 0.0144(8) 0.0022(6) 0.0011(6) -0.0008(7)
C21 0.0201(10) 0.0172(9) 0.0393(12) -0.0019(8) 0.0074(9) -0.0007(8)
C22 0.0209(10) 0.0261(11) 0.0354(11) 0.0015(9) 0.0063(9) 0.0077(8)
C23 0.0144(9) 0.0367(12) 0.0229(10) 0.0014(8) 0.0037(7) -0.0010(8)
C24 0.0224(11) 0.0271(11) 0.0364(12) -0.0020(9) 0.0089(9) -0.0077(8)
C25 0.0204(10) 0.0168(9) 0.0266(10) -0.0003(7) 0.0059(8) -0.0004(7)
C26 0.0133(8) 0.0161(8) 0.0135(8) 0.0003(6) 0.0010(6) -0.0030(6)
C27 0.0253(10) 0.0186(9) 0.0211(9) -0.0021(7) 0.0082(8) -0.0022(8)
C28 0.0312(11) 0.0284(11) 0.0194(9) 0.0021(8) 0.0101(8) -0.0029(9)
C29 0.0219(10) 0.0276(11) 0.0236(10) 0.0096(8) 0.0024(8) -0.0039(8)
C30 0.0196(9) 0.0156(9) 0.0295(10) 0.0032(8) 0.0036(8) 0.0007(7)
C31 0.0192(9) 0.0173(9) 0.0206(9) -0.0006(7) 0.0052(7) -0.0009(7)
C32 0.0174(9) 0.0160(8) 0.0143(8) 0.0013(7) 0.0005(7) 0.0008(7)
C33 0.0201(10) 0.0198(9) 0.0200(9) 0.0006(7) 0.0007(7) -0.0020(7)
C34 0.0225(10) 0.0210(10) 0.0251(10) -0.0010(8) -0.0066(8) -0.0009(8)
C35 0.0322(11) 0.0223(10) 0.0178(9) -0.0035(7) -0.0071(8) 0.0086(8)
C36 0.0314(11) 0.0327(11) 0.0149(9) 0.0026(8) 0.0041(8) 0.0090(9)
C37 0.0189(9) 0.0253(10) 0.0183(9) 0.0024(7) 0.0026(7) 0.0013(8)
C38 0.0169(9) 0.0149(8) 0.0172(8) 0.0031(7) 0.0048(7) 0.0021(7)
C39 0.0200(10) 0.0214(10) 0.0239(9) 0.0009(8) -0.0010(8) 0.0044(8)
C42 0.0356(12) 0.0204(10) 0.0248(10) -0.0052(8) 0.0067(9) 0.0002(9)
O5 0.0327(9) 0.0405(10) 0.0419(9) 0.0060(8) 0.0066(7) 0.0029(7)
C40 0.0253(11) 0.0302(12) 0.0341(11) 0.0024(9) 0.0019(9) 0.0130(9)
C41 0.0358(12) 0.0216(10) 0.0360(11) -0.0007(9) 0.0110(10) 0.0112(9)
C43 0.0206(9) 0.0173(9) 0.0200(9) 0.0006(7) 0.0014(7) 0.0009(7)
C44 0.0371(14) 0.0509(16) 0.0327(13) 0.0055(11) 0.0079(11) 0.0004(11)
C45 0.0396(15) 0.0454(15) 0.0489(15) 0.0120(12) 0.0079(12) 0.0023(12)
C46 0.0378(15) 0.0570(18) 0.0494(16) 0.0076(13) 0.0160(12) 0.0077(13)
C47 0.0470(15) 0.0397(14) 0.0324(12) 0.0006(11) 0.0108(11) -0.0024(12)

loop_
_atom_type_symbol
_atom_type_description
_atom_type_scat_dispersion_real
_atom_type_scat_dispersion_imag
_atom_type_scat_source
C C 0.0033 0.0016 'International Tables Vol C Tables 4.2.6.8 and 6.1.1.4'
H H 0.0000 0.0000 'International Tables Vol C Tables 4.2.6.8 and 6.1.1.4'
N N 0.0061 0.0033 'International Tables Vol C Tables 4.2.6.8 and 6.1.1.4'
O O 0.0106 0.0060 'International Tables Vol C Tables 4.2.6.8 and 6.1.1.4'
P P 0.1023 0.0942 'International Tables Vol C Tables 4.2.6.8 and 6.1.1.4'
Cl Cl 0.1484 0.1585 'International Tables Vol C Tables 4.2.6.8 and 6.1.1.4'
Co Co 0.3494 0.9721 'International Tables Vol C Tables 4.2.6.8 and 6.1.1.4'

loop_
_geom_angle_atom_site_label_1
_geom_angle_atom_site_label_2
_geom_angle_atom_site_label_3
_geom_angle
N1 Co1 N4 85.00(7)
N1 Co1 N2 86.42(7)
N4 Co1 N2 171.42(7)
N1 Co1 N3 171.38(7)
N4 Co1 N3 87.03(6)
N2 Co1 N3 101.54(7)
C7 N1 C1 126.07(16)
C7 N1 Co1 118.43(12)
C1 N1 Co1 115.45(12)
C11 N2 C8 117.85(15)
C11 N2 Co1 126.62(13)
C8 N2 Co1 115.51(12)
C15 N3 C16 118.61(15)
C15 N3 Co1 126.31(12)
C16 N3 Co1 114.87(11)
C19 N4 C6 126.39(15)
C19 N4 Co1 117.73(12)
C6 N4 Co1 115.45(12)
C2 C1 C6 120.87(17)
C2 C1 N1 127.17(16)
C6 C1 N1 111.96(16)
C1 C2 C3 118.61(17)
C1 C2 H2 120.7
C3 C2 H2 120.7
C4 C3 C2 120.81(17)
C4 C3 Cl1 121.24(15)
C2 C3 Cl1 117.92(14)
C3 C4 C5 120.84(17)
C3 C4 Cl2 120.93(14)
C5 C4 Cl2 118.23(14)
C6 C5 C4 118.61(17)
C6 C5 H5 120.7
C4 C5 H5 120.7
C5 C6 N4 127.80(16)
C5 C6 C1 120.09(16)
N4 C6 C1 112.09(15)
O1 C7 N1 125.74(17)
O1 C7 C8 122.07(16)
N1 C7 C8 112.19(15)
N2 C8 C9 111.16(16)
N2 C8 C10 112.74(16)
C9 C8 C10 112.04(17)
N2 C8 C7 107.40(14)
C9 C8 C7 106.22(16)
C10 C8 C7 106.86(16)
C8 C9 H9A 109.5
C8 C9 H9B 109.5
H9A C9 H9B 109.5
C8 C9 H9C 109.5
H9A C9 H9C 109.5
H9B C9 H9C 109.5
C8 C10 H10A 109.5
C8 C10 H10B 109.5
H10A C10 H10B 109.5
C8 C10 H10C 109.5
H10A C10 H10C 109.5
H10B C10 H10C 109.5
O2 C11 N2 122.83(18)
O2 C11 C12 116.18(17)
N2 C11 C12 120.98(16)
C14 C12 C11 106.35(16)
C14 C12 C13 109.14(17)
C11 C12 C13 105.42(16)
C14 C12 C15 105.44(15)
C11 C12 C15 122.78(15)
C13 C12 C15 107.26(15)
C12 C13 H13A 109.5
C12 C13 H13B 109.5
H13A C13 H13B 109.5
C12 C13 H13C 109.5
H13A C13 H13C 109.5
H13B C13 H13C 109.5
C12 C14 H14A 109.5
C12 C14 H14B 109.5
H14A C14 H14B 109.5
C12 C14 H14C 109.5
H14A C14 H14C 109.5
H14B C14 H14C 109.5
O3 C15 N3 122.70(16)
O3 C15 C12 116.26(16)
N3 C15 C12 120.99(15)
N3 C16 C18 112.65(14)
N3 C16 C17 111.73(14)
C18 C16 C17 110.96(15)
N3 C16 C19 107.67(14)
C18 C16 C19 107.01(15)
C17 C16 C19 106.47(15)
C16 C17 H17A 109.5
C16 C17 H17B 109.5
H17A C17 H17B 109.5
C16 C17 H17C 109.5
H17A C17 H17C 109.5
H17B C17 H17C 109.5
C16 C18 H18A 109.5
C16 C18 H18B 109.5
H18A C18 H18B 109.5
C16 C18 H18C 109.5
H18A C18 H18C 109.5
H18B C18 H18C 109.5
O4 C19 N4 125.55(17)
O4 C19 C16 121.96(16)
N4 C19 C16 112.48(16)
C32 P1 C20 107.84(8)
C32 P1 C38 110.20(8)
C20 P1 C38 111.89(9)
C32 P1 C26 109.87(8)
C20 P1 C26 109.31(8)
C38 P1 C26 107.72(8)
C25 C20 C21 120.00(17)
C25 C20 P1 121.48(14)
C21 C20 P1 118.47(14)
C22 C21 C20 119.58(19)
C22 C21 H21 120.2
C20 C21 H21 120.2
C23 C22 C21 120.61(19)
C23 C22 H22 119.7
C21 C22 H22 119.7
C24 C23 C22 119.70(19)
C24 C23 H23 120.2
C22 C23 H23 120.2
C23 C24 C25 121.0(2)
C23 C24 H24 119.5
C25 C24 H24 119.5
C24 C25 C20 119.02(19)
C24 C25 H25 120.5
C20 C25 H25 120.5
C27 C26 C31 119.92(17)
C27 C26 P1 119.84(14)
C31 C26 P1 120.19(13)
C28 C27 C26 119.76(18)
C28 C27 H27 120.1
C26 C27 H27 120.1
C29 C28 C27 120.24(18)
C29 C28 H28 119.9
C27 C28 H28 119.9
C28 C29 C30 120.17(18)
C28 C29 H29 119.9
C30 C29 H29 119.9
C29 C30 C31 120.20(18)
C29 C30 H30 119.9
C31 C30 H30 119.9
C30 C31 C26 119.70(17)
C30 C31 H31 120.1
C26 C31 H31 120.1
C33 C32 C37 119.93(17)
C33 C32 P1 120.27(14)
C37 C32 P1 119.73(14)
C34 C33 C32 119.75(18)
C34 C33 H33 120.1
C32 C33 H33 120.1
C35 C34 C33 120.30(19)
C35 C34 H34 119.8
C33 C34 H34 119.8
C36 C35 C34 120.14(18)
C36 C35 H35 119.9
C34 C35 H35 119.9
C35 C36 C37 120.41(19)
C35 C36 H36 119.8
C37 C36 H36 119.8
C36 C37 C32 119.45(19)
C36 C37 H37 120.3
C32 C37 H37 120.3
C43 C38 C39 119.99(17)
C43 C38 P1 119.87(14)
C39 C38 P1 119.77(14)
C40 C39 C38 119.82(19)
C40 C39 H39 120.1
C38 C39 H39 120.1
C41 C42 C43 120.23(19)
C41 C42 H42 119.9
C43 C42 H42 119.9
C47 O5 C44 107.92(18)
C41 C40 C39 120.39(19)
C41 C40 H40 119.8
C39 C40 H40 119.8
C40 C41 C42 120.07(19)
C40 C41 H41 120.0
C42 C41 H41 120.0
C42 C43 C38 119.49(18)
C42 C43 H43 120.3
C38 C43 H43 120.3
O5 C44 C45 107.45(19)
O5 C44 H44A 110.2
C45 C44 H44A 110.2
O5 C44 H44B 110.2
C45 C44 H44B 110.2
H44A C44 H44B 108.5
C44 C45 C46 103.9(2)
C44 C45 H45A 111.0
C46 C45 H45A 111.0
C44 C45 H45B 111.0
C46 C45 H45B 111.0
H45A C45 H45B 109.0
C47 C46 C45 102.4(2)
C47 C46 H46A 111.3
C45 C46 H46A 111.3
C47 C46 H46B 111.3
C45 C46 H46B 111.3
H46A C46 H46B 109.2
O5 C47 C46 105.09(19)
O5 C47 H47A 110.7
C46 C47 H47A 110.7
O5 C47 H47B 110.7
C46 C47 H47B 110.7
H47A C47 H47B 108.8

loop_
_geom_bond_atom_site_label_1
_geom_bond_atom_site_label_2
_geom_bond_distance
Co1 N1 1.8244(15)
Co1 N4 1.8267(15)
Co1 N2 1.8273(15)
Co1 N3 1.8337(15)
Cl1 C3 1.7353(19)
Cl2 C4 1.7281(18)
N1 C7 1.360(2)
N1 C1 1.410(2)
N2 C11 1.360(2)
N2 C8 1.494(2)
N3 C15 1.358(2)
N3 C16 1.497(2)
N4 C19 1.367(2)
N4 C6 1.407(2)
O1 C7 1.223(2)
O2 C11 1.233(2)
O3 C15 1.236(2)
O4 C19 1.224(2)
C1 C2 1.386(3)
C1 C6 1.410(2)
C2 C3 1.391(3)
C2 H2 0.9500
C3 C4 1.390(3)
C4 C5 1.397(3)
C5 C6 1.390(2)
C5 H5 0.9500
C7 C8 1.534(3)
C8 C9 1.526(3)
C8 C10 1.530(3)
C9 H9A 0.9800
C9 H9B 0.9800
C9 H9C 0.9800
C10 H10A 0.9800
C10 H10B 0.9800
C10 H10C 0.9800
C11 C12 1.542(3)
C12 C14 1.537(3)
C12 C13 1.542(3)
C12 C15 1.545(2)
C13 H13A 0.9800
C13 H13B 0.9800
C13 H13C 0.9800
C14 H14A 0.9800
C14 H14B 0.9800
C14 H14C 0.9800
C16 C18 1.531(2)
C16 C17 1.536(2)
C16 C19 1.538(3)
C17 H17A 0.9800
C17 H17B 0.9800
C17 H17C 0.9800
C18 H18A 0.9800
C18 H18B 0.9800
C18 H18C 0.9800
P1 C32 1.7925(18)
P1 C20 1.7975(18)
P1 C38 1.7985(19)
P1 C26 1.8036(18)
C20 C25 1.389(3)
C20 C21 1.398(3)
C21 C22 1.380(3)
C21 H21 0.9500
C22 C23 1.379(3)
C22 H22 0.9500
C23 C24 1.375(3)
C23 H23 0.9500
C24 C25 1.389(3)
C24 H24 0.9500
C25 H25 0.9500
C26 C27 1.391(2)
C26 C31 1.393(3)
C27 C28 1.388(3)
C27 H27 0.9500
C28 C29 1.380(3)
C28 H28 0.9500
C29 C30 1.384(3)
C29 H29 0.9500
C30 C31 1.387(3)
C30 H30 0.9500
C31 H31 0.9500
C32 C33 1.388(3)
C32 C37 1.403(2)
C33 C34 1.385(3)
C33 H33 0.9500
C34 C35 1.383(3)
C34 H34 0.9500
C35 C36 1.381(3)
C35 H35 0.9500
C36 C37 1.382(3)
C36 H36 0.9500
C37 H37 0.9500
C38 C43 1.392(3)
C38 C39 1.395(3)
C39 C40 1.381(3)
C39 H39 0.9500
C42 C41 1.388(3)
C42 C43 1.388(3)
C42 H42 0.9500
O5 C47 1.417(3)
O5 C44 1.437(3)
C40 C41 1.379(3)
C40 H40 0.9500
C41 H41 0.9500
C43 H43 0.9500
C44 C45 1.508(4)
C44 H44A 0.9900
C44 H44B 0.9900
C45 C46 1.509(4)
C45 H45A 0.9900
C45 H45B 0.9900
C46 C47 1.503(4)
C46 H46A 0.9900
C46 H46B 0.9900
C47 H47A 0.9900
C47 H47B 0.9900
